data_7019467
loop_
_publ_author_name
'Skodje, Kelsey M.'
'Williard, Paul G.'
'Kim, Eunsuk'

_publ_section_title
;
 Conversion of {Fe(NO)(2)}(10) dinitrosyl iron to nitrato iron(iii)
 species by molecular oxygen.
;
_journal_issue 26
_journal_name_full 'Dalton transactions (Cambridge, England : 2003)'
_journal_page_first 7849
_journal_page_last 7851
_journal_paper_doi 10.1039/c2dt30443k
_journal_volume 41
_journal_year 2012
_chemical_formula_sum 'C15 H13.5 Fe N4.5 O6.5'
_chemical_formula_weight 416.65
_chemical_name_systematic
;
?
;
_space_group_IT_number 15
_symmetry_space_group_name_Hall '-C 2yc'
_symmetry_space_group_name_H-M 'C 1 2/c 1'
_atom_sites_solution_hydrogens geom
_atom_sites_solution_primary direct
_atom_sites_solution_secondary difmap
_audit_creation_method SHELXL-97
_cell_angle_alpha 90.00
_cell_angle_beta 94.40(3)
_cell_angle_gamma 90.00
_cell_formula_units_Z 8
_cell_length_a 17.72(3)
_cell_length_b 12.90(2)
_cell_length_c 14.74(3)
_cell_measurement_temperature 173(2)
_cell_volume 3359(10)
_computing_structure_refinement 'SHELXL-97 (Sheldrick, 2008)'
_computing_structure_solution 'SHELXS-97 (Sheldrick, 2008)'
_diffrn_ambient_temperature 173(2)
_diffrn_measured_fraction_theta_full 0.987
_diffrn_measured_fraction_theta_max 0.987
_diffrn_radiation_monochromator graphite
_diffrn_radiation_source 'fine-focus sealed tube'
_diffrn_radiation_type MoK\a
_diffrn_radiation_wavelength 0.71073
_diffrn_reflns_av_R_equivalents 0.0687
_diffrn_reflns_av_sigmaI/netI 0.0592
_diffrn_reflns_limit_h_max 21
_diffrn_reflns_limit_h_min -21
_diffrn_reflns_limit_k_max 15
_diffrn_reflns_limit_k_min -15
_diffrn_reflns_limit_l_max 18
_diffrn_reflns_limit_l_min -18
_diffrn_reflns_number 13820
_diffrn_reflns_theta_full 26.12
_diffrn_reflns_theta_max 26.12
_diffrn_reflns_theta_min 2.34
_exptl_absorpt_coefficient_mu 0.945
_exptl_absorpt_correction_T_max 0.7647
_exptl_absorpt_correction_T_min 0.2537
_exptl_crystal_density_diffrn 1.647
_exptl_crystal_density_method 'not measured'
_exptl_crystal_F_000 1704
_exptl_crystal_size_max 2.00
_exptl_crystal_size_mid 0.40
_exptl_crystal_size_min 0.30
_refine_diff_density_max 0.349
_refine_diff_density_min -0.501
_refine_diff_density_rms 0.073
_refine_ls_extinction_method none
_refine_ls_goodness_of_fit_ref 1.044
_refine_ls_hydrogen_treatment mixed
_refine_ls_matrix_type full
_refine_ls_number_parameters 249
_refine_ls_number_reflns 3314
_refine_ls_number_restraints 0
_refine_ls_restrained_S_all 1.044
_refine_ls_R_factor_all 0.0680
_refine_ls_R_factor_gt 0.0431
_refine_ls_shift/su_max 0.113
_refine_ls_shift/su_mean 0.002
_refine_ls_structure_factor_coef Fsqd
_refine_ls_weighting_details 'calc w=1/[\s^2^(Fo^2^)+(0.0526P)^2^+1.7554P] where P=(Fo^2^+2Fc^2^)/3'
_refine_ls_weighting_scheme calc
_refine_ls_wR_factor_gt 0.1021
_refine_ls_wR_factor_ref 0.1172
_reflns_number_gt 2427
_reflns_number_total 3314
_reflns_threshold_expression >2sigma(I)
_cod_data_source_file c2dt30443k.txt
_cod_data_source_block esk16may11_0m
_cod_original_cell_volume 3361(11)
_cod_original_formula_sum 'C15 H13.50 Fe N4.50 O6.50'
_cod_database_code 7019467

loop_
_symmetry_equiv_pos_as_xyz
'x, y, z'
'-x, y, -z+1/2'
'x+1/2, y+1/2, z'
'-x+1/2, y+1/2, -z+1/2'
'-x, -y, -z'
'x, -y, z-1/2'
'-x+1/2, -y+1/2, -z'
'x+1/2, -y+1/2, z-1/2'

loop_
_atom_site_label
_atom_site_type_symbol
_atom_site_fract_x
_atom_site_fract_y
_atom_site_fract_z
_atom_site_U_iso_or_equiv
_atom_site_adp_type
_atom_site_occupancy
_atom_site_symmetry_multiplicity
_atom_site_calc_flag
_atom_site_refinement_flags
C1 C 0.48997(17) -0.0049(3) 0.1210(2) 0.0344(8) Uani 1 1 d .
H1A H 0.4785 -0.0271 0.1820 0.052 Uiso 1 1 calc R
H1B H 0.4660 -0.0525 0.0757 0.052 Uiso 1 1 calc R
H1C H 0.4705 0.0654 0.1095 0.052 Uiso 1 1 calc R
C2 C 0.57370(18) -0.0057(2) 0.1145(2) 0.0314(7) Uani 1 1 d .
C3 C 0.6091(2) -0.0976(3) 0.0922(2) 0.0417(8) Uani 1 1 d .
H3 H 0.5805 -0.1598 0.0852 0.050 Uiso 1 1 calc R
C4 C 0.6844(2) -0.0985(3) 0.0804(3) 0.0456(9) Uani 1 1 d .
H4 H 0.7090 -0.1619 0.0683 0.055 Uiso 1 1 calc R
C5 C 0.72562(18) -0.0065(3) 0.0862(2) 0.0358(8) Uani 1 1 d .
C6 C 0.80331(19) -0.0008(3) 0.0680(2) 0.0434(9) Uani 1 1 d .
H6 H 0.8292 -0.0621 0.0526 0.052 Uiso 1 1 calc R
C7 C 0.84022(18) 0.0895(3) 0.0722(2) 0.0443(9) Uani 1 1 d .
H7 H 0.8916 0.0919 0.0582 0.053 Uiso 1 1 calc R
C8 C 0.80392(17) 0.1816(3) 0.0973(2) 0.0367(8) Uani 1 1 d .
C9 C 0.83985(19) 0.2781(3) 0.1022(2) 0.0449(10) Uani 1 1 d .
H9 H 0.8910 0.2842 0.0879 0.054 Uiso 1 1 calc R
C10 C 0.80172(19) 0.3625(3) 0.1274(2) 0.0433(9) Uani 1 1 d .
H10 H 0.8265 0.4279 0.1306 0.052 Uiso 1 1 calc R
C11 C 0.72624(18) 0.3555(3) 0.1489(2) 0.0352(8) Uani 1 1 d .
C12 C 0.6867(2) 0.4504(3) 0.1763(2) 0.0433(9) Uani 1 1 d .
H12A H 0.6465 0.4681 0.1294 0.065 Uiso 1 1 calc R
H12B H 0.7229 0.5078 0.1834 0.065 Uiso 1 1 calc R
H12C H 0.6644 0.4380 0.2342 0.065 Uiso 1 1 calc R
C13 C 0.68824(16) 0.0818(2) 0.1115(2) 0.0290(7) Uani 1 1 d .
C14 C 0.72772(17) 0.1787(3) 0.1183(2) 0.0306(7) Uani 1 1 d .
C15 C 1.0000 0.1875(5) 0.2500 0.0509(14) Uani 1 2 d S
C16 C 1.0000 0.0782(5) 0.2500 0.147(5) Uani 1 2 d S
H16A H 1.0521 0.0529 0.2498 0.220 Uiso 0.50 1 calc PR
H16B H 0.9703 0.0529 0.1957 0.220 Uiso 0.50 1 calc PR
H16C H 0.9776 0.0529 0.3046 0.220 Uiso 0.50 1 calc PR
Fe1 Fe 0.57953(2) 0.21828(3) 0.19392(3) 0.02784(16) Uani 1 1 d .
N1 N 0.61319(13) 0.08153(19) 0.12718(17) 0.0281(6) Uani 1 1 d .
N2 N 0.68988(14) 0.2640(2) 0.14412(17) 0.0292(6) Uani 1 1 d .
N3 N 0.66001(17) 0.2199(3) 0.34762(19) 0.0446(8) Uani 1 1 d .
N4 N 0.50578(15) 0.3335(2) 0.0758(2) 0.0376(7) Uani 1 1 d .
N5 N 1.0000 0.2723(4) 0.2500 0.0828(19) Uani 1 2 d S
O1 O 0.5000 0.1765(2) 0.2500 0.0299(7) Uani 1 2 d S
O2 O 0.65730(12) 0.13991(19) 0.29937(15) 0.0387(6) Uani 1 1 d .
O3 O 0.62424(14) 0.29707(18) 0.31491(15) 0.0405(6) Uani 1 1 d .
O4 O 0.6934(2) 0.2214(3) 0.4197(2) 0.1062(14) Uani 1 1 d .
O5 O 0.52200(12) 0.24092(17) 0.05827(15) 0.0341(5) Uani 1 1 d .
O6 O 0.53140(14) 0.36385(18) 0.15380(17) 0.0425(6) Uani 1 1 d .
O7 O 0.47019(14) 0.3897(2) 0.02332(18) 0.0538(7) Uani 1 1 d .

loop_
_atom_site_aniso_label
_atom_site_aniso_U_11
_atom_site_aniso_U_22
_atom_site_aniso_U_33
_atom_site_aniso_U_23
_atom_site_aniso_U_13
_atom_site_aniso_U_12
C1 0.0289(17) 0.0324(19) 0.0418(18) -0.0057(14) 0.0032(15) -0.0065(13)
C2 0.0294(16) 0.0301(18) 0.0343(17) -0.0007(14) 0.0007(14) -0.0005(13)
C3 0.0416(19) 0.032(2) 0.051(2) -0.0033(16) 0.0021(17) 0.0033(16)
C4 0.048(2) 0.037(2) 0.052(2) -0.0016(17) 0.0079(18) 0.0132(17)
C5 0.0315(17) 0.043(2) 0.0333(17) 0.0080(15) 0.0041(14) 0.0117(15)
C6 0.0324(18) 0.056(2) 0.043(2) 0.0141(17) 0.0081(16) 0.0196(18)
C7 0.0209(16) 0.070(3) 0.043(2) 0.0199(18) 0.0084(15) 0.0119(17)
C8 0.0204(15) 0.060(2) 0.0289(16) 0.0129(16) -0.0003(13) -0.0018(15)
C9 0.0229(16) 0.074(3) 0.0371(19) 0.0156(19) 0.0006(14) -0.0142(18)
C10 0.0342(18) 0.057(2) 0.0374(18) 0.0071(17) -0.0037(16) -0.0200(18)
C11 0.0354(18) 0.043(2) 0.0266(16) 0.0040(15) -0.0011(14) -0.0134(16)
C12 0.050(2) 0.041(2) 0.0402(19) -0.0041(16) 0.0073(17) -0.0207(17)
C13 0.0236(15) 0.0370(19) 0.0265(15) 0.0031(13) 0.0024(13) 0.0006(13)
C14 0.0234(15) 0.0440(19) 0.0243(15) 0.0057(14) 0.0003(13) -0.0008(14)
C15 0.050(3) 0.042(3) 0.058(3) 0.000 -0.018(3) 0.000
C16 0.151(9) 0.041(4) 0.229(12) 0.000 -0.110(9) 0.000
Fe1 0.0232(2) 0.0291(3) 0.0318(3) -0.00185(19) 0.00608(18) -0.00336(19)
N1 0.0225(12) 0.0316(15) 0.0300(14) -0.0003(11) 0.0016(11) 0.0009(11)
N2 0.0262(13) 0.0365(16) 0.0251(13) 0.0021(11) 0.0030(11) -0.0063(11)
N3 0.0415(17) 0.064(2) 0.0278(15) 0.0048(16) 0.0012(14) -0.0251(17)
N4 0.0312(15) 0.0397(18) 0.0433(17) 0.0091(14) 0.0112(13) -0.0041(13)
N5 0.107(5) 0.045(3) 0.090(4) 0.000 -0.035(4) 0.000
O1 0.0253(15) 0.0280(16) 0.0375(16) 0.000 0.0097(13) 0.000
O2 0.0319(12) 0.0441(15) 0.0401(13) 0.0036(12) 0.0034(10) -0.0056(11)
O3 0.0478(14) 0.0398(15) 0.0350(12) -0.0040(11) 0.0102(11) -0.0133(12)
O4 0.133(3) 0.127(3) 0.055(2) 0.013(2) -0.020(2) -0.062(3)
O5 0.0328(12) 0.0315(13) 0.0385(13) 0.0005(10) 0.0048(10) 0.0055(10)
O6 0.0475(14) 0.0313(13) 0.0497(15) 0.0002(11) 0.0115(12) -0.0053(11)
O7 0.0499(15) 0.0528(17) 0.0600(16) 0.0292(14) 0.0127(13) 0.0158(13)

loop_
_atom_type_symbol
_atom_type_description
_atom_type_scat_dispersion_real
_atom_type_scat_dispersion_imag
_atom_type_scat_source
C C 0.0033 0.0016 'International Tables Vol C Tables 4.2.6.8 and 6.1.1.4'
H H 0.0000 0.0000 'International Tables Vol C Tables 4.2.6.8 and 6.1.1.4'
N N 0.0061 0.0033 'International Tables Vol C Tables 4.2.6.8 and 6.1.1.4'
O O 0.0106 0.0060 'International Tables Vol C Tables 4.2.6.8 and 6.1.1.4'
Fe Fe 0.3463 0.8444 'International Tables Vol C Tables 4.2.6.8 and 6.1.1.4'

loop_
_geom_angle_atom_site_label_1
_geom_angle_atom_site_label_2
_geom_angle_atom_site_label_3
_geom_angle
_geom_angle_site_symmetry_3
C2 C1 H1A 109.5 .
C2 C1 H1B 109.5 .
H1A C1 H1B 109.5 .
C2 C1 H1C 109.5 .
H1A C1 H1C 109.5 .
H1B C1 H1C 109.5 .
N1 C2 C3 120.8(3) .
N1 C2 C1 120.0(3) .
C3 C2 C1 119.2(3) .
C4 C3 C2 120.1(3) .
C4 C3 H3 119.9 .
C2 C3 H3 119.9 .
C3 C4 C5 120.0(3) .
C3 C4 H4 120.0 .
C5 C4 H4 120.0 .
C13 C5 C4 117.3(3) .
C13 C5 C6 119.9(3) .
C4 C5 C6 122.8(3) .
C7 C6 C5 120.9(3) .
C7 C6 H6 119.6 .
C5 C6 H6 119.6 .
C6 C7 C8 120.9(3) .
C6 C7 H7 119.5 .
C8 C7 H7 119.5 .
C9 C8 C14 116.9(3) .
C9 C8 C7 123.2(3) .
C14 C8 C7 119.9(3) .
C10 C9 C8 119.8(3) .
C10 C9 H9 120.1 .
C8 C9 H9 120.1 .
C9 C10 C11 121.2(3) .
C9 C10 H10 119.4 .
C11 C10 H10 119.4 .
N2 C11 C10 120.5(3) .
N2 C11 C12 120.3(3) .
C10 C11 C12 119.2(3) .
C11 C12 H12A 109.5 .
C11 C12 H12B 109.5 .
H12A C12 H12B 109.5 .
C11 C12 H12C 109.5 .
H12A C12 H12C 109.5 .
H12B C12 H12C 109.5 .
N1 C13 C5 122.4(3) .
N1 C13 C14 117.8(3) .
C5 C13 C14 119.7(3) .
N2 C14 C8 122.9(3) .
N2 C14 C13 118.5(3) .
C8 C14 C13 118.6(3) .
N5 C15 C16 180.000(1) .
C15 C16 H16A 109.5 .
C15 C16 H16B 109.5 .
H16A C16 H16B 109.4 .
C15 C16 H16C 109.5 .
H16A C16 H16C 109.4 .
H16B C16 H16C 109.4 .
O1 Fe1 N1 103.01(14) .
O1 Fe1 O6 94.69(14) .
N1 Fe1 O6 136.38(13) .
O1 Fe1 O3 90.71(13) .
N1 Fe1 O3 132.59(11) .
O6 Fe1 O3 85.87(14) .
O1 Fe1 O5 97.77(13) .
N1 Fe1 O5 79.39(12) .
O6 Fe1 O5 58.71(9) .
O3 Fe1 O5 144.02(12) .
O1 Fe1 N2 170.85(7) .
N1 Fe1 N2 77.41(13) .
O6 Fe1 N2 91.03(13) .
O3 Fe1 N2 82.58(13) .
O5 Fe1 N2 91.30(14) .
O1 Fe1 O2 90.46(15) .
N1 Fe1 O2 76.54(14) .
O6 Fe1 O2 143.52(10) .
O3 Fe1 O2 57.94(14) .
O5 Fe1 O2 155.75(9) .
N2 Fe1 O2 80.71(14) .
C2 N1 C13 119.1(3) .
C2 N1 Fe1 127.1(2) .
C13 N1 Fe1 112.8(2) .
C11 N2 C14 118.7(3) .
C11 N2 Fe1 130.3(2) .
C14 N2 Fe1 110.1(2) .
O4 N3 O2 121.5(4) .
O4 N3 O3 122.5(4) .
O2 N3 O3 116.0(3) .
O7 N4 O5 123.8(3) .
O7 N4 O6 122.1(3) .
O5 N4 O6 114.1(3) .
Fe1 O1 Fe1 144.6(2) 2_655
N3 O2 Fe1 91.0(2) .
N3 O3 Fe1 95.0(2) .
N4 O5 Fe1 92.09(18) .
N4 O6 Fe1 95.0(2) .

loop_
_geom_bond_atom_site_label_1
_geom_bond_atom_site_label_2
_geom_bond_distance
_geom_bond_site_symmetry_2
C1 C2 1.494(5) .
C1 H1A 0.9800 .
C1 H1B 0.9800 .
C1 H1C 0.9800 .
C2 N1 1.331(4) .
C2 C3 1.392(5) .
C3 C4 1.360(5) .
C3 H3 0.9500 .
C4 C5 1.392(5) .
C4 H4 0.9500 .
C5 C13 1.383(5) .
C5 C6 1.425(5) .
C6 C7 1.335(5) .
C6 H6 0.9500 .
C7 C8 1.414(5) .
C7 H7 0.9500 .
C8 C9 1.398(5) .
C8 C14 1.409(5) .
C9 C10 1.348(5) .
C9 H9 0.9500 .
C10 C11 1.401(5) .
C10 H10 0.9500 .
C11 N2 1.343(4) .
C11 C12 1.482(5) .
C12 H12A 0.9800 .
C12 H12B 0.9800 .
C12 H12C 0.9800 .
C13 N1 1.367(4) .
C13 C14 1.433(5) .
C14 N2 1.358(4) .
C15 N5 1.093(7) .
C15 C16 1.410(9) .
C16 H16A 0.9805 .
C16 H16B 0.9805 .
C16 H16C 0.9805 .
Fe1 O1 1.772(3) .
Fe1 N1 2.127(4) .
Fe1 O6 2.127(4) .
Fe1 O3 2.151(4) .
Fe1 O5 2.194(4) .
Fe1 N2 2.221(4) .
Fe1 O2 2.238(3) .
N3 O4 1.176(5) .
N3 O2 1.252(4) .
N3 O3 1.257(4) .
N4 O7 1.204(4) .
N4 O5 1.259(4) .
N4 O6 1.266(4) .
O1 Fe1 1.772(3) 2_655
